data_4109625
loop_
_publ_author_name
'Wesley H. Monillas'
'Glenn P. A. Yap'
'Leonard A. MacAdams'
'Klaus H. Theopold'

_publ_section_title
;
 Binding and Activation of Small Molecules by Three-Coordinate Cr(I)
;
_journal_name_full 'Journal of the American Chemical Society'
_journal_page_first 8090
_journal_page_last 8091
_journal_paper_doi 10.1021/ja0725549
_journal_volume 129
_journal_year 2007
_chemical_formula_sum 'C29 H41 Cr N2 O2'
_chemical_formula_weight 501.64
_chemical_name_systematic
; 
 ? 
;
_space_group_IT_number 14
_symmetry_cell_setting monoclinic
_symmetry_space_group_name_Hall '-P 2yn'
_symmetry_space_group_name_H-M 'P 1 21/n 1'
_atom_sites_solution_hydrogens geom
_atom_sites_solution_primary direct
_atom_sites_solution_secondary difmap
_audit_creation_method SHELXL-97
_cell_angle_alpha 90.00
_cell_angle_beta 104.4390(10)
_cell_angle_gamma 90.00
_cell_formula_units_Z 4
_cell_length_a 12.6122(3)
_cell_length_b 15.9622(3)
_cell_length_c 14.18450(10)
_cell_measurement_temperature 173(2)
_cell_volume 2765.40(9)
_computing_cell_refinement 'SAINT (Bruker, 2002)'
_computing_data_collection 'SMART (Bruker, 2002)'
_computing_data_reduction SAINT
_computing_molecular_graphics 'SHELXTL (Sheldrick, 2001)'
_computing_publication_material SHELXTL
_computing_structure_refinement 'SHELXL-97 (Sheldrick, 1997)'
_computing_structure_solution 'SHELXS-97 (Sheldrick, 1990)'
_diffrn_ambient_temperature 173(2)
_diffrn_detector_area_resol_mean 836.6
_diffrn_measured_fraction_theta_full 0.947
_diffrn_measured_fraction_theta_max 0.935
_diffrn_measurement_device_type 'Bruker AXS APEX diffractometer'
_diffrn_measurement_method \w
_diffrn_radiation_monochromator graphite
_diffrn_radiation_source 'fine-focus sealed tube'
_diffrn_radiation_type MoK\a
_diffrn_radiation_wavelength 0.71073
_diffrn_reflns_av_R_equivalents 0.0438
_diffrn_reflns_av_sigmaI/netI 0.0484
_diffrn_reflns_limit_h_max 10
_diffrn_reflns_limit_h_min -15
_diffrn_reflns_limit_k_max 19
_diffrn_reflns_limit_k_min -19
_diffrn_reflns_limit_l_max 17
_diffrn_reflns_limit_l_min -17
_diffrn_reflns_number 11428
_diffrn_reflns_theta_full 25.00
_diffrn_reflns_theta_max 26.00
_diffrn_reflns_theta_min 1.94
_diffrn_standards_decay_% 1
_diffrn_standards_interval_count 0
_diffrn_standards_interval_time 0
_diffrn_standards_number 0
_exptl_absorpt_coefficient_mu 0.440
_exptl_absorpt_correction_T_max 0.9369
_exptl_absorpt_correction_T_min 0.8436
_exptl_absorpt_correction_type multi-scan
_exptl_absorpt_process_details 'SADABS (Sheldrick, 2003)'
_exptl_crystal_density_diffrn 1.205
_exptl_crystal_F_000 1076
_exptl_crystal_size_max 0.40
_exptl_crystal_size_mid 0.15
_exptl_crystal_size_min 0.15
_refine_diff_density_max 0.499
_refine_diff_density_min -0.550
_refine_diff_density_rms 0.069
_refine_ls_extinction_method none
_refine_ls_goodness_of_fit_ref 1.071
_refine_ls_hydrogen_treatment constr
_refine_ls_matrix_type full
_refine_ls_number_parameters 307
_refine_ls_number_reflns 5089
_refine_ls_number_restraints 0
_refine_ls_restrained_S_all 1.071
_refine_ls_R_factor_all 0.0965
_refine_ls_R_factor_gt 0.0679
_refine_ls_shift/su_max 0.034
_refine_ls_shift/su_mean 0.007
_refine_ls_structure_factor_coef Fsqd
_refine_ls_weighting_details 'calc w=1/[\s^2^(Fo^2^)+(0.2200P)^2^] where P=(Fo^2^+2Fc^2^)/3'
_refine_ls_weighting_scheme calc
_refine_ls_wR_factor_gt 0.2418
_refine_ls_wR_factor_ref 0.2927
_reflns_number_gt 3844
_reflns_number_total 5089
_reflns_threshold_expression >2sigma(I)
_cod_data_source_file ja0725549si20070525_020738.cif
_cod_data_source_block len18
_cod_database_code 4109625

loop_
_symmetry_equiv_pos_as_xyz
'x, y, z'
'-x+1/2, y+1/2, -z+1/2'
'-x, -y, -z'
'x-1/2, -y-1/2, z-1/2'

loop_
_atom_site_label
_atom_site_type_symbol
_atom_site_fract_x
_atom_site_fract_y
_atom_site_fract_z
_atom_site_U_iso_or_equiv
_atom_site_adp_type
_atom_site_occupancy
_atom_site_symmetry_multiplicity
_atom_site_calc_flag
_atom_site_refinement_flags
Cr1 Cr 0.64342(7) 0.89885(4) 0.25272(5) 0.0355(3) Uani 1 1 d .
O1 O 0.7380(5) 0.9639(2) 0.3009(3) 0.0789(17) Uani 1 1 d .
O2 O 0.5264(4) 0.9348(3) 0.1986(3) 0.0781(17) Uani 1 1 d .
N1 N 0.6269(3) 0.8147(2) 0.3460(2) 0.0209(7) Uani 1 1 d .
N2 N 0.6952(3) 0.8200(2) 0.1705(2) 0.0202(7) Uani 1 1 d .
C1 C 0.6221(4) 0.6749(3) 0.4166(3) 0.0311(10) Uani 1 1 d .
H1B H 0.5963 0.7083 0.4644 0.047 Uiso 1 1 calc R
H1C H 0.6894 0.6454 0.4492 0.047 Uiso 1 1 calc R
H1D H 0.5658 0.6341 0.3865 0.047 Uiso 1 1 calc R
C2 C 0.6449(3) 0.7316(2) 0.3398(3) 0.0214(8) Uani 1 1 d .
C3 C 0.6812(4) 0.6964(2) 0.2639(3) 0.0248(9) Uani 1 1 d .
H3A H 0.6897 0.6373 0.2656 0.030 Uiso 1 1 calc R
C4 C 0.7067(3) 0.7376(2) 0.1853(3) 0.0216(8) Uani 1 1 d .
C5 C 0.7490(4) 0.6846(3) 0.1153(3) 0.0339(11) Uani 1 1 d .
H5A H 0.7635 0.7202 0.0636 0.051 Uiso 1 1 calc R
H5B H 0.6941 0.6422 0.0866 0.051 Uiso 1 1 calc R
H5C H 0.8168 0.6568 0.1499 0.051 Uiso 1 1 calc R
C6 C 0.5885(4) 0.8464(2) 0.4274(3) 0.0208(8) Uani 1 1 d .
C7 C 0.4761(4) 0.8545(2) 0.4186(3) 0.0233(9) Uani 1 1 d .
C8 C 0.4421(4) 0.8895(2) 0.4975(3) 0.0287(10) Uani 1 1 d .
H8A H 0.3662 0.8969 0.4925 0.034 Uiso 1 1 calc R
C9 C 0.5169(4) 0.9130(3) 0.5817(3) 0.0300(10) Uani 1 1 d .
H9A H 0.4926 0.9362 0.6343 0.036 Uiso 1 1 calc R
C10 C 0.6274(4) 0.9028(3) 0.5892(3) 0.0294(10) Uani 1 1 d .
H10A H 0.6781 0.9171 0.6486 0.035 Uiso 1 1 calc R
C11 C 0.6668(4) 0.8725(3) 0.5125(3) 0.0257(9) Uani 1 1 d .
C12 C 0.3897(4) 0.8251(3) 0.3294(3) 0.0281(10) Uani 1 1 d .
H12A H 0.4288 0.8009 0.2824 0.034 Uiso 1 1 calc R
C13 C 0.3186(4) 0.7554(3) 0.3566(4) 0.0417(12) Uani 1 1 d .
H13A H 0.2642 0.7370 0.2982 0.063 Uiso 1 1 calc R
H13B H 0.2812 0.7768 0.4045 0.063 Uiso 1 1 calc R
H13C H 0.3652 0.7079 0.3845 0.063 Uiso 1 1 calc R
C14 C 0.3179(5) 0.8967(3) 0.2781(4) 0.0449(13) Uani 1 1 d .
H14A H 0.2640 0.8749 0.2213 0.067 Uiso 1 1 calc R
H14B H 0.3638 0.9387 0.2570 0.067 Uiso 1 1 calc R
H14C H 0.2799 0.9226 0.3231 0.067 Uiso 1 1 calc R
C15 C 0.7896(4) 0.8654(3) 0.5234(3) 0.0341(11) Uani 1 1 d .
H15A H 0.8011 0.8390 0.4628 0.041 Uiso 1 1 calc R
C16 C 0.8418(5) 0.9530(4) 0.5326(4) 0.0553(15) Uani 1 1 d .
H16A H 0.8050 0.9873 0.4767 0.083 Uiso 1 1 calc R
H16B H 0.9196 0.9479 0.5341 0.083 Uiso 1 1 calc R
H16C H 0.8340 0.9795 0.5928 0.083 Uiso 1 1 calc R
C17 C 0.8471(5) 0.8104(4) 0.6100(4) 0.0610(18) Uani 1 1 d .
H17A H 0.8133 0.7547 0.6032 0.092 Uiso 1 1 calc R
H17B H 0.8397 0.8362 0.6707 0.092 Uiso 1 1 calc R
H17C H 0.9248 0.8052 0.6112 0.092 Uiso 1 1 calc R
C18 C 0.7215(4) 0.8603(2) 0.0873(3) 0.0216(9) Uani 1 1 d .
C19 C 0.6379(4) 0.8699(3) 0.0008(3) 0.0250(9) Uani 1 1 d .
C20 C 0.6621(4) 0.9166(3) -0.0744(3) 0.0278(10) Uani 1 1 d .
H20A H 0.6071 0.9243 -0.1331 0.033 Uiso 1 1 calc R
C21 C 0.7643(4) 0.9519(3) -0.0655(3) 0.0296(10) Uani 1 1 d .
H21A H 0.7781 0.9851 -0.1168 0.036 Uiso 1 1 calc R
C22 C 0.8458(4) 0.9390(3) 0.0179(3) 0.0299(10) Uani 1 1 d .
H22A H 0.9164 0.9619 0.0223 0.036 Uiso 1 1 calc R
C23 C 0.8276(3) 0.8927(2) 0.0970(3) 0.0211(8) Uani 1 1 d .
C24 C 0.5248(4) 0.8297(3) -0.0151(3) 0.0306(10) Uani 1 1 d .
H24A H 0.5219 0.8000 0.0463 0.037 Uiso 1 1 calc R
C25 C 0.4321(4) 0.8943(4) -0.0375(5) 0.0550(16) Uani 1 1 d .
H25A H 0.4439 0.9357 0.0151 0.083 Uiso 1 1 calc R
H25B H 0.3619 0.8659 -0.0428 0.083 Uiso 1 1 calc R
H25C H 0.4311 0.9226 -0.0990 0.083 Uiso 1 1 calc R
C26 C 0.5051(5) 0.7648(4) -0.0970(4) 0.0530(15) Uani 1 1 d .
H26A H 0.5639 0.7230 -0.0828 0.080 Uiso 1 1 calc R
H26B H 0.5042 0.7928 -0.1587 0.080 Uiso 1 1 calc R
H26C H 0.4346 0.7371 -0.1019 0.080 Uiso 1 1 calc R
C27 C 0.9213(4) 0.8758(3) 0.1845(3) 0.0303(10) Uani 1 1 d .
H27A H 0.8926 0.8417 0.2318 0.036 Uiso 1 1 calc R
C28 C 1.0126(4) 0.8252(3) 0.1561(4) 0.0411(12) Uani 1 1 d .
H28A H 0.9820 0.7729 0.1244 0.062 Uiso 1 1 calc R
H28B H 1.0703 0.8123 0.2146 0.062 Uiso 1 1 calc R
H28C H 1.0434 0.8581 0.1110 0.062 Uiso 1 1 calc R
C29 C 0.9708(5) 0.9571(4) 0.2364(4) 0.0519(15) Uani 1 1 d .
H29A H 0.9132 0.9895 0.2551 0.078 Uiso 1 1 calc R
H29B H 1.0024 0.9905 0.1922 0.078 Uiso 1 1 calc R
H29C H 1.0281 0.9429 0.2947 0.078 Uiso 1 1 calc R

loop_
_atom_site_aniso_label
_atom_site_aniso_U_11
_atom_site_aniso_U_22
_atom_site_aniso_U_33
_atom_site_aniso_U_23
_atom_site_aniso_U_13
_atom_site_aniso_U_12
Cr1 0.0663(7) 0.0191(4) 0.0314(5) 0.0049(3) 0.0315(4) 0.0083(3)
O1 0.151(5) 0.043(2) 0.068(3) -0.033(2) 0.076(3) -0.052(3)
O2 0.108(4) 0.088(3) 0.060(2) 0.052(2) 0.061(3) 0.075(3)
N1 0.029(2) 0.0202(16) 0.0156(14) 0.0004(12) 0.0084(14) -0.0002(14)
N2 0.024(2) 0.0214(16) 0.0170(15) 0.0005(12) 0.0089(13) 0.0012(14)
C1 0.044(3) 0.024(2) 0.028(2) 0.0063(16) 0.014(2) 0.0003(19)
C2 0.023(2) 0.0204(18) 0.0205(17) 0.0016(14) 0.0049(16) 0.0000(16)
C3 0.030(3) 0.0195(19) 0.0243(19) 0.0009(15) 0.0050(17) 0.0011(17)
C4 0.021(2) 0.0230(19) 0.0193(17) -0.0019(14) 0.0022(16) 0.0021(16)
C5 0.047(3) 0.021(2) 0.038(2) -0.0040(17) 0.020(2) 0.0046(19)
C6 0.028(2) 0.0185(18) 0.0174(17) 0.0030(14) 0.0078(16) 0.0023(16)
C7 0.027(3) 0.025(2) 0.0208(18) 0.0019(15) 0.0111(17) 0.0002(17)
C8 0.032(3) 0.026(2) 0.033(2) 0.0057(17) 0.0177(19) 0.0002(18)
C9 0.047(3) 0.022(2) 0.027(2) -0.0015(16) 0.020(2) 0.0012(19)
C10 0.039(3) 0.027(2) 0.022(2) -0.0030(15) 0.0069(18) 0.0007(19)
C11 0.030(3) 0.026(2) 0.0196(18) 0.0006(15) 0.0044(17) 0.0036(17)
C12 0.025(3) 0.031(2) 0.028(2) 0.0021(17) 0.0051(18) -0.0006(18)
C13 0.033(3) 0.046(3) 0.044(3) 0.002(2) 0.005(2) -0.014(2)
C14 0.036(3) 0.043(3) 0.046(3) 0.002(2) -0.008(2) -0.002(2)
C15 0.032(3) 0.043(3) 0.026(2) -0.0072(19) 0.0024(19) 0.003(2)
C16 0.033(3) 0.069(4) 0.060(3) -0.020(3) 0.004(3) -0.011(3)
C17 0.057(4) 0.084(5) 0.035(3) -0.004(3) -0.002(3) 0.032(3)
C18 0.032(3) 0.0183(18) 0.0167(17) -0.0002(14) 0.0092(17) 0.0048(16)
C19 0.026(3) 0.026(2) 0.0249(19) -0.0018(16) 0.0098(17) 0.0011(17)
C20 0.031(3) 0.034(2) 0.0190(18) 0.0047(16) 0.0060(17) 0.0048(18)
C21 0.035(3) 0.030(2) 0.026(2) 0.0093(16) 0.0112(19) 0.0047(19)
C22 0.029(3) 0.023(2) 0.039(2) -0.0017(17) 0.012(2) -0.0040(18)
C23 0.021(2) 0.0222(19) 0.0197(17) -0.0035(14) 0.0049(16) -0.0015(16)
C24 0.024(3) 0.039(2) 0.028(2) -0.0012(18) 0.0034(18) -0.0048(19)
C25 0.018(3) 0.066(4) 0.078(4) 0.004(3) 0.005(3) -0.002(2)
C26 0.047(4) 0.064(4) 0.047(3) -0.017(3) 0.009(3) -0.025(3)
C27 0.028(3) 0.035(2) 0.024(2) 0.0014(17) -0.0018(18) -0.0054(19)
C28 0.025(3) 0.050(3) 0.044(3) 0.003(2) 0.000(2) 0.008(2)
C29 0.041(4) 0.053(3) 0.051(3) -0.014(3) -0.009(2) -0.009(3)

loop_
_atom_type_symbol
_atom_type_description
_atom_type_scat_dispersion_real
_atom_type_scat_dispersion_imag
_atom_type_scat_source
C C 0.0033 0.0016 'International Tables Vol C Tables 4.2.6.8 and 6.1.1.4'
H H 0.0000 0.0000 'International Tables Vol C Tables 4.2.6.8 and 6.1.1.4'
N N 0.0061 0.0033 'International Tables Vol C Tables 4.2.6.8 and 6.1.1.4'
O O 0.0106 0.0060 'International Tables Vol C Tables 4.2.6.8 and 6.1.1.4'
Cr Cr 0.3209 0.6236 'International Tables Vol C Tables 4.2.6.8 and 6.1.1.4'

loop_
_geom_angle_atom_site_label_1
_geom_angle_atom_site_label_2
_geom_angle_atom_site_label_3
_geom_angle
O2 Cr1 O1 118.4(3)
O2 Cr1 N1 109.60(19)
O1 Cr1 N1 110.75(19)
O2 Cr1 N2 110.83(19)
O1 Cr1 N2 110.6(2)
N1 Cr1 N2 94.07(14)
C2 N1 C6 119.3(3)
C2 N1 Cr1 126.0(3)
C6 N1 Cr1 114.7(2)
C4 N2 C18 121.8(3)
C4 N2 Cr1 125.8(3)
C18 N2 Cr1 112.4(2)
N1 C2 C3 122.7(3)
N1 C2 C1 118.6(3)
C3 C2 C1 118.7(4)
C2 C3 C4 127.9(4)
N2 C4 C3 123.4(4)
N2 C4 C5 119.6(3)
C3 C4 C5 117.0(3)
C7 C6 C11 121.6(4)
C7 C6 N1 119.7(3)
C11 C6 N1 118.7(4)
C6 C7 C8 117.9(4)
C6 C7 C12 123.0(3)
C8 C7 C12 119.1(4)
C9 C8 C7 121.2(4)
C10 C9 C8 119.7(4)
C9 C10 C11 122.1(4)
C10 C11 C6 117.4(4)
C10 C11 C15 120.0(4)
C6 C11 C15 122.6(4)
C7 C12 C14 112.4(4)
C7 C12 C13 110.8(3)
C14 C12 C13 110.4(4)
C11 C15 C17 112.8(4)
C11 C15 C16 110.2(4)
C17 C15 C16 110.2(4)
C23 C18 C19 122.0(3)
C23 C18 N2 119.1(3)
C19 C18 N2 118.8(4)
C20 C19 C18 117.6(4)
C20 C19 C24 119.0(4)
C18 C19 C24 123.3(4)
C21 C20 C19 121.7(4)
C20 C21 C22 119.7(4)
C21 C22 C23 121.9(4)
C22 C23 C18 117.0(4)
C22 C23 C27 119.9(4)
C18 C23 C27 122.9(3)
C19 C24 C25 112.6(4)
C19 C24 C26 111.4(4)
C25 C24 C26 109.1(4)
C23 C27 C29 112.4(4)
C23 C27 C28 111.2(4)
C29 C27 C28 109.1(4)

loop_
_geom_bond_atom_site_label_1
_geom_bond_atom_site_label_2
_geom_bond_distance
Cr1 O2 1.591(4)
Cr1 O1 1.600(4)
Cr1 N1 1.933(3)
Cr1 N2 1.936(3)
N1 C2 1.353(5)
N1 C6 1.449(5)
N2 C4 1.335(5)
N2 C18 1.453(5)
C1 C2 1.498(5)
C2 C3 1.388(5)
C3 C4 1.398(5)
C4 C5 1.500(5)
C6 C7 1.398(6)
C6 C11 1.419(5)
C7 C8 1.409(6)
C7 C12 1.523(6)
C8 C9 1.376(6)
C9 C10 1.380(7)
C10 C11 1.390(6)
C11 C15 1.522(7)
C12 C14 1.526(6)
C12 C13 1.537(6)
C15 C17 1.536(7)
C15 C16 1.536(7)
C18 C23 1.410(6)
C18 C19 1.413(6)
C19 C20 1.396(6)
C19 C24 1.529(6)
C20 C21 1.384(6)
C21 C22 1.376(6)
C22 C23 1.408(6)
C23 C27 1.510(6)
C24 C25 1.533(7)
C24 C26 1.529(6)
C27 C29 1.544(6)
C27 C28 1.540(7)

loop_
_geom_torsion_atom_site_label_1
_geom_torsion_atom_site_label_2
_geom_torsion_atom_site_label_3
_geom_torsion_atom_site_label_4
_geom_torsion
O2 Cr1 N1 C2 111.1(4)
O1 Cr1 N1 C2 -116.5(4)
N2 Cr1 N1 C2 -2.7(4)
O2 Cr1 N1 C6 -66.9(3)
O1 Cr1 N1 C6 65.5(3)
N2 Cr1 N1 C6 179.3(3)
O2 Cr1 N2 C4 -111.2(4)
O1 Cr1 N2 C4 115.5(4)
N1 Cr1 N2 C4 1.6(4)
O2 Cr1 N2 C18 68.7(3)
O1 Cr1 N2 C18 -64.6(3)
N1 Cr1 N2 C18 -178.6(3)
C6 N1 C2 C3 179.7(4)
Cr1 N1 C2 C3 1.7(6)
C6 N1 C2 C1 1.2(6)
Cr1 N1 C2 C1 -176.8(3)
N1 C2 C3 C4 1.3(7)
C1 C2 C3 C4 179.8(4)
C18 N2 C4 C3 -179.3(4)
Cr1 N2 C4 C3 0.5(6)
C18 N2 C4 C5 0.7(6)
Cr1 N2 C4 C5 -179.4(3)
C2 C3 C4 N2 -2.5(7)
C2 C3 C4 C5 177.4(4)
C2 N1 C6 C7 -91.9(5)
Cr1 N1 C6 C7 86.3(4)
C2 N1 C6 C11 91.2(5)
Cr1 N1 C6 C11 -90.6(4)
C11 C6 C7 C8 -0.1(6)
N1 C6 C7 C8 -176.8(3)
C11 C6 C7 C12 -178.3(4)
N1 C6 C7 C12 4.9(6)
C6 C7 C8 C9 -1.7(6)
C12 C7 C8 C9 176.7(4)
C7 C8 C9 C10 0.4(6)
C8 C9 C10 C11 2.7(6)
C9 C10 C11 C6 -4.3(6)
C9 C10 C11 C15 177.7(4)
C7 C6 C11 C10 3.0(6)
N1 C6 C11 C10 179.7(3)
C7 C6 C11 C15 -179.2(4)
N1 C6 C11 C15 -2.4(6)
C6 C7 C12 C14 -118.6(5)
C8 C7 C12 C14 63.1(5)
C6 C7 C12 C13 117.3(5)
C8 C7 C12 C13 -61.0(5)
C10 C11 C15 C17 57.4(6)
C6 C11 C15 C17 -120.4(5)
C10 C11 C15 C16 -66.3(5)
C6 C11 C15 C16 115.9(5)
C4 N2 C18 C23 -92.1(4)
Cr1 N2 C18 C23 88.0(4)
C4 N2 C18 C19 91.4(5)
Cr1 N2 C18 C19 -88.5(4)
C23 C18 C19 C20 -3.1(6)
N2 C18 C19 C20 173.3(3)
C23 C18 C19 C24 175.0(4)
N2 C18 C19 C24 -8.6(6)
C18 C19 C20 C21 0.5(6)
C24 C19 C20 C21 -177.7(4)
C19 C20 C21 C22 2.1(7)
C20 C21 C22 C23 -2.2(7)
C21 C22 C23 C18 -0.3(6)
C21 C22 C23 C27 176.4(4)
C19 C18 C23 C22 3.0(6)
N2 C18 C23 C22 -173.4(3)
C19 C18 C23 C27 -173.5(4)
N2 C18 C23 C27 10.1(5)
C20 C19 C24 C25 -60.0(6)
C18 C19 C24 C25 121.8(5)
C20 C19 C24 C26 62.9(6)
C18 C19 C24 C26 -115.2(5)
C22 C23 C27 C29 61.8(6)
C18 C23 C27 C29 -121.7(5)
C22 C23 C27 C28 -60.8(5)
C18 C23 C27 C28 115.7(4)
